data_7024457
loop_
_publ_author_name
'Sivakumar, Sarika'
'Reddy, M. L. P.'
'Cowley, Alan H.'
'Vasudevan, Kalyan V.'

_publ_section_title
;
 Synthesis and crystal structures of lanthanide 4-benzyloxy benzoates:
 influence of electron-withdrawing and electron-donating groups on
 luminescent properties.
;
_journal_issue 3
_journal_name_full 'Dalton transactions (Cambridge, England : 2003)'
_journal_page_first 776
_journal_page_last 786
_journal_paper_doi 10.1039/b917256d
_journal_volume 39
_journal_year 2010
_chemical_formula_moiety 'C92 H94 O30 Tb2'
_chemical_formula_sum 'C92 H94 O30 Tb2'
_chemical_formula_weight 1997.51
_space_group_IT_number 14
_symmetry_cell_setting monoclinic
_symmetry_space_group_name_Hall '-P 2ybc'
_symmetry_space_group_name_H-M 'P 1 21/c 1'
_atom_sites_solution_hydrogens geom
_atom_sites_solution_primary direct
_atom_sites_solution_secondary difmap
_audit_creation_method
;
manual editing of the .cif file
created by SHELXTL Ver. 6.10
;
_cell_angle_alpha 90.00
_cell_angle_beta 91.62(3)
_cell_angle_gamma 90.00
_cell_formula_units_Z 2
_cell_length_a 19.359(4)
_cell_length_b 23.771(5)
_cell_length_c 9.4710(19)
_cell_measurement_reflns_used 7250
_cell_measurement_temperature 153(2)
_cell_measurement_theta_max 25.03
_cell_measurement_theta_min 1.00
_cell_volume 4356.6(16)
_computing_cell_refinement 'Collect software, Nonius B.V. 1998'
_computing_data_collection 'Collect software, Nonius B.V. 1998'
_computing_data_reduction
;
DENZO and Scalepack (Otwinoski and Minor, 1997)
;
_computing_molecular_graphics 'XP SHELXTL/PC, Siemens Analytical'
_computing_structure_refinement 'XL SHELXTL/PC, Siemens Analytical'
_computing_structure_solution
;
SIR97 - Altomare A., Burla M.C., Camalli M., Cascarano G.L., Giacovazzo C.,
Guagliardi A., Moliterni A.G.G., Polidori G.,Spagna R.
;
_diffrn_ambient_temperature 153(2)
_diffrn_measured_fraction_theta_full 0.995
_diffrn_measured_fraction_theta_max 0.995
_diffrn_measurement_device_type 'Nonius Kappa CCD'
_diffrn_measurement_method \w-scan
_diffrn_radiation_monochromator graphite
_diffrn_radiation_source 'fine-focus sealed tube'
_diffrn_radiation_type MoK\a
_diffrn_radiation_wavelength 0.71073
_diffrn_reflns_av_R_equivalents 0.0532
_diffrn_reflns_av_sigmaI/netI 0.0780
_diffrn_reflns_limit_h_max 23
_diffrn_reflns_limit_h_min -23
_diffrn_reflns_limit_k_max 28
_diffrn_reflns_limit_k_min -28
_diffrn_reflns_limit_l_max 11
_diffrn_reflns_limit_l_min -11
_diffrn_reflns_number 14335
_diffrn_reflns_theta_full 25.02
_diffrn_reflns_theta_max 25.02
_diffrn_reflns_theta_min 2.01
_exptl_absorpt_coefficient_mu 1.694
_exptl_absorpt_correction_T_max 0.935
_exptl_absorpt_correction_T_min 0.904
_exptl_absorpt_correction_type multi-scan
_exptl_absorpt_process_details 'Denzo and Scalepack (Otwinoski and Minor, 1997)'
_exptl_crystal_colour colorless
_exptl_crystal_density_diffrn 1.523
_exptl_crystal_density_method 'not measured'
_exptl_crystal_description block
_exptl_crystal_F_000 2032
_exptl_crystal_size_max 0.20
_exptl_crystal_size_mid 0.05
_exptl_crystal_size_min 0.04
_refine_diff_density_max 1.021
_refine_diff_density_min -0.870
_refine_diff_density_rms 0.137
_refine_ls_extinction_method none
_refine_ls_goodness_of_fit_ref 1.148
_refine_ls_hydrogen_treatment constr
_refine_ls_matrix_type full
_refine_ls_number_parameters 544
_refine_ls_number_reflns 7664
_refine_ls_number_restraints 0
_refine_ls_restrained_S_all 1.148
_refine_ls_R_factor_all 0.0913
_refine_ls_R_factor_gt 0.0543
_refine_ls_shift/su_max 0.028
_refine_ls_shift/su_mean 0.001
_refine_ls_structure_factor_coef Fsqd
_refine_ls_weighting_details 'calc w=1/[\s^2^(Fo^2^)+(0.0249P)^2^+22.0250P] where P=(Fo^2^+2Fc^2^)/3'
_refine_ls_weighting_scheme calc
_refine_ls_wR_factor_gt 0.1100
_refine_ls_wR_factor_ref 0.1219
_reflns_number_gt 5414
_reflns_number_total 7664
_reflns_threshold_expression >2sigma(I)
_cod_data_source_file b917256d.txt
_cod_data_source_block sbkv168a
_cod_original_cell_volume 4356.6(15)
_cod_original_sg_symbol_Hall -p2ybc
_cod_original_sg_symbol_H-M P21/c
_cod_database_code 7024457

loop_
_symmetry_equiv_pos_as_xyz
'x, y, z'
'-x, y+1/2, -z+1/2'
'-x, -y, -z'
'x, -y-1/2, z-1/2'

loop_
_atom_site_label
_atom_site_type_symbol
_atom_site_fract_x
_atom_site_fract_y
_atom_site_fract_z
_atom_site_U_iso_or_equiv
_atom_site_adp_type
_atom_site_occupancy
_atom_site_symmetry_multiplicity
_atom_site_calc_flag
_atom_site_refinement_flags
C1 C 0.4500(4) 0.8982(3) 0.7344(7) 0.0232(16) Uani 1 1 d .
C2 C 0.4246(4) 0.8394(3) 0.7162(7) 0.0269(17) Uani 1 1 d .
C3 C 0.3693(4) 0.8273(3) 0.6257(9) 0.0339(19) Uani 1 1 d .
H3 H 0.3459 0.8563 0.5791 0.041 Uiso 1 1 calc R
C4 C 0.3488(5) 0.7723(3) 0.6042(10) 0.042(2) Uani 1 1 d .
H4 H 0.3114 0.7647 0.5432 0.051 Uiso 1 1 calc R
C5 C 0.3821(5) 0.7293(3) 0.6702(10) 0.042(2) Uani 1 1 d .
C6 C 0.4376(5) 0.7412(3) 0.7644(9) 0.0341(19) Uani 1 1 d .
C7 C 0.4586(4) 0.7956(3) 0.7852(8) 0.0354(19) Uani 1 1 d .
H7 H 0.4959 0.8032 0.8462 0.042 Uiso 1 1 calc R
C8 C 0.5294(6) 0.7059(4) 0.9161(14) 0.079(4) Uani 1 1 d .
H8A H 0.5655 0.7210 0.8598 0.118 Uiso 1 1 calc R
H8B H 0.5448 0.6713 0.9589 0.118 Uiso 1 1 calc R
H8C H 0.5182 0.7324 0.9884 0.118 Uiso 1 1 calc R
C9 C 0.3196(6) 0.6563(4) 0.5382(15) 0.078(4) Uani 1 1 d .
H9A H 0.3257 0.6166 0.5187 0.093 Uiso 1 1 calc R
H9B H 0.3305 0.6768 0.4531 0.093 Uiso 1 1 calc R
C10 C 0.2461(6) 0.6663(5) 0.5695(15) 0.069(3) Uani 1 1 d .
C11 C 0.2245(9) 0.6551(5) 0.6995(16) 0.099(5) Uani 1 1 d .
H11 H 0.2568 0.6464 0.7707 0.118 Uiso 1 1 calc R
C12 C 0.1521(12) 0.6562(12) 0.731(3) 0.181(12) Uani 1 1 d .
H12 H 0.1352 0.6436 0.8166 0.217 Uiso 1 1 calc R
C13 C 0.1093(12) 0.6778(9) 0.623(3) 0.180(13) Uani 1 1 d .
H13 H 0.0642 0.6866 0.6458 0.216 Uiso 1 1 calc R
C14 C 0.1292(8) 0.6885(7) 0.470(3) 0.144(8) Uani 1 1 d .
H14 H 0.0980 0.6977 0.3971 0.173 Uiso 1 1 calc R
C15 C 0.2013(8) 0.6825(6) 0.454(2) 0.114(6) Uani 1 1 d .
H15 H 0.2200 0.6893 0.3662 0.136 Uiso 1 1 calc R
C16 C 0.3764(3) 1.0018(3) 1.0052(7) 0.0191(15) Uani 1 1 d .
C17 C 0.3037(3) 0.9946(3) 0.9527(7) 0.0222(15) Uani 1 1 d .
C18 C 0.2507(4) 0.9922(4) 1.0437(7) 0.0338(18) Uani 1 1 d .
H18 H 0.2598 0.9972 1.1398 0.041 Uiso 1 1 calc R
C19 C 0.1840(4) 0.9825(4) 0.9965(8) 0.044(2) Uani 1 1 d .
H19 H 0.1482 0.9822 1.0600 0.053 Uiso 1 1 calc R
C20 C 0.1702(4) 0.9731(4) 0.8531(8) 0.036(2) Uani 1 1 d .
C21 C 0.2238(3) 0.9761(3) 0.7585(7) 0.0249(16) Uani 1 1 d .
C22 C 0.2907(3) 0.9878(3) 0.8062(7) 0.0253(15) Uani 1 1 d .
H22 H 0.3263 0.9912 0.7429 0.030 Uiso 1 1 calc R
C23 C 0.2572(4) 0.9719(4) 0.5187(7) 0.0355(19) Uani 1 1 d .
H23A H 0.2745 1.0098 0.5197 0.053 Uiso 1 1 calc R
H23B H 0.2382 0.9633 0.4265 0.053 Uiso 1 1 calc R
H23C H 0.2942 0.9463 0.5415 0.053 Uiso 1 1 calc R
C24 C 0.0506(4) 0.9582(5) 0.8912(9) 0.052(3) Uani 1 1 d .
H24A H 0.0473 0.9937 0.9411 0.063 Uiso 1 1 calc R
H24B H 0.0584 0.9286 0.9602 0.063 Uiso 1 1 calc R
C25 C -0.0155(4) 0.9472(4) 0.8080(9) 0.040(2) Uani 1 1 d .
C26 C -0.0357(4) 0.9802(4) 0.6952(9) 0.041(2) Uani 1 1 d .
H26 H -0.0072 1.0093 0.6666 0.049 Uiso 1 1 calc R
C27 C -0.0975(4) 0.9707(4) 0.6241(9) 0.040(2) Uani 1 1 d .
H27 H -0.1106 0.9933 0.5476 0.048 Uiso 1 1 calc R
C28 C -0.1402(4) 0.9278(4) 0.6662(9) 0.045(2) Uani 1 1 d .
H28 H -0.1817 0.9210 0.6175 0.054 Uiso 1 1 calc R
C29 C -0.1213(4) 0.8953(4) 0.7796(10) 0.049(2) Uani 1 1 d .
H29 H -0.1505 0.8669 0.8096 0.059 Uiso 1 1 calc R
C30 C -0.0586(5) 0.9045(4) 0.8501(10) 0.051(2) Uani 1 1 d .
H30 H -0.0456 0.8819 0.9263 0.061 Uiso 1 1 calc R
C31 C 0.5952(3) 0.9339(3) 0.4918(7) 0.0195(15) Uani 1 1 d .
C32 C 0.6470(3) 0.8919(3) 0.5429(7) 0.0193(15) Uani 1 1 d .
C33 C 0.6870(4) 0.8636(3) 0.4493(8) 0.0286(18) Uani 1 1 d .
H33 H 0.6835 0.8729 0.3540 0.034 Uiso 1 1 calc R
C34 C 0.7325(4) 0.8213(3) 0.4926(7) 0.0284(17) Uani 1 1 d .
H34 H 0.7593 0.8026 0.4275 0.034 Uiso 1 1 calc R
C35 C 0.7372(4) 0.8077(3) 0.6358(7) 0.0253(16) Uani 1 1 d .
C36 C 0.6963(4) 0.8360(3) 0.7315(7) 0.0258(16) Uani 1 1 d .
C37 C 0.6533(4) 0.8784(3) 0.6880(7) 0.0266(17) Uani 1 1 d .
H37 H 0.6282 0.8984 0.7537 0.032 Uiso 1 1 calc R
C38 C 0.6659(5) 0.8462(4) 0.9742(8) 0.043(2) Uani 1 1 d .
H38A H 0.6798 0.8849 0.9815 0.064 Uiso 1 1 calc R
H38B H 0.6733 0.8280 1.0638 0.064 Uiso 1 1 calc R
H38C H 0.6178 0.8443 0.9473 0.064 Uiso 1 1 calc R
C39 C 0.8302(4) 0.7432(3) 0.5991(9) 0.0350(19) Uani 1 1 d .
H39A H 0.8581 0.7728 0.5588 0.042 Uiso 1 1 calc R
H39B H 0.8080 0.7221 0.5229 0.042 Uiso 1 1 calc R
C40 C 0.8737(4) 0.7056(3) 0.6909(8) 0.0327(19) Uani 1 1 d .
C41 C 0.8616(5) 0.6480(4) 0.6992(10) 0.046(2) Uani 1 1 d .
H41 H 0.8266 0.6319 0.6433 0.055 Uiso 1 1 calc R
C42 C 0.9005(6) 0.6144(4) 0.7886(11) 0.059(3) Uani 1 1 d .
H42 H 0.8916 0.5760 0.7928 0.071 Uiso 1 1 calc R
C43 C 0.9534(5) 0.6374(4) 0.8730(11) 0.055(3) Uani 1 1 d .
H43 H 0.9796 0.6148 0.9340 0.066 Uiso 1 1 calc R
C44 C 0.9660(5) 0.6939(4) 0.8646(10) 0.054(3) Uani 1 1 d .
H44 H 1.0007 0.7097 0.9218 0.064 Uiso 1 1 calc R
C45 C 0.9279(5) 0.7284(4) 0.7721(10) 0.048(2) Uani 1 1 d .
H45 H 0.9386 0.7664 0.7646 0.058 Uiso 1 1 calc R
O1 O 0.4262(2) 0.93670(18) 0.6546(4) 0.0208(10) Uani 1 1 d .
O2 O 0.4970(2) 0.9094(2) 0.8261(5) 0.0252(11) Uani 1 1 d .
O3 O 0.4690(3) 0.6953(2) 0.8275(7) 0.0533(17) Uani 1 1 d .
O4 O 0.3692(3) 0.6729(2) 0.6515(7) 0.0500(16) Uani 1 1 d .
O5 O 0.4242(2) 1.0065(2) 0.9199(5) 0.0244(11) Uani 1 1 d .
O6 O 0.2046(3) 0.9666(2) 0.6203(5) 0.0361(13) Uani 1 1 d .
O7 O 0.1065(3) 0.9601(3) 0.7960(5) 0.0427(15) Uani 1 1 d .
O8 O 0.5639(2) 0.9637(2) 0.5790(5) 0.0248(11) Uani 1 1 d .
O9 O 0.7054(3) 0.8188(2) 0.8709(5) 0.0334(13) Uani 1 1 d .
O10 O 0.7793(3) 0.7667(2) 0.6913(5) 0.0312(12) Uani 1 1 d .
O11 O 0.6127(2) 0.9982(2) 0.8630(4) 0.0257(11) Uani 1 1 d .
O12 O 0.5718(3) 1.0794(2) 0.6259(5) 0.0293(12) Uani 1 1 d .
O13 O 0.5129(3) 1.0970(2) 0.8879(5) 0.0291(12) Uani 1 1 d .
O14 O 0.4165(3) 1.0621(2) 0.6399(5) 0.0262(11) Uani 1 1 d .
Tb1 Tb 0.504773(17) 1.010061(13) 0.75012(4) 0.01892(11) Uani 1 1 d .

loop_
_atom_site_aniso_label
_atom_site_aniso_U_11
_atom_site_aniso_U_22
_atom_site_aniso_U_33
_atom_site_aniso_U_23
_atom_site_aniso_U_13
_atom_site_aniso_U_12
C1 0.024(4) 0.025(4) 0.021(4) -0.003(3) 0.009(3) 0.003(3)
C2 0.032(4) 0.024(4) 0.025(4) 0.006(3) 0.007(3) -0.003(3)
C3 0.030(5) 0.028(4) 0.043(5) 0.001(4) -0.001(4) -0.001(3)
C4 0.041(5) 0.028(5) 0.058(6) -0.002(4) -0.010(4) -0.001(4)
C5 0.042(5) 0.024(5) 0.059(6) -0.004(4) 0.014(4) -0.006(4)
C6 0.045(5) 0.020(4) 0.037(5) 0.004(3) 0.007(4) 0.005(4)
C7 0.047(5) 0.032(5) 0.027(4) -0.001(4) 0.004(4) 0.002(4)
C8 0.072(8) 0.036(6) 0.127(11) 0.028(6) -0.030(7) 0.018(5)
C9 0.053(7) 0.045(6) 0.135(11) -0.040(7) 0.000(7) -0.013(5)
C10 0.050(7) 0.055(7) 0.103(10) -0.015(7) 0.012(7) -0.010(5)
C11 0.120(13) 0.079(9) 0.101(10) -0.003(8) 0.066(9) -0.027(8)
C12 0.098(18) 0.26(3) 0.18(2) -0.04(2) -0.002(16) 0.021(18)
C13 0.128(19) 0.138(17) 0.28(3) -0.09(2) 0.14(2) -0.040(15)
C14 0.044(9) 0.125(14) 0.26(3) -0.039(15) 0.000(12) 0.003(8)
C15 0.076(11) 0.096(11) 0.170(17) -0.029(11) 0.004(11) -0.018(8)
C16 0.020(3) 0.016(4) 0.021(4) 0.000(3) -0.004(3) -0.001(3)
C17 0.020(3) 0.026(4) 0.020(3) 0.002(3) -0.002(3) -0.001(3)
C18 0.025(4) 0.062(5) 0.013(3) 0.000(4) -0.001(3) -0.006(4)
C19 0.023(4) 0.081(7) 0.028(4) -0.004(4) 0.005(3) -0.011(4)
C20 0.020(4) 0.058(6) 0.029(4) 0.002(4) -0.006(3) -0.007(4)
C21 0.018(4) 0.034(4) 0.022(4) 0.000(3) -0.004(3) -0.002(3)
C22 0.024(4) 0.034(4) 0.018(3) -0.005(3) 0.000(3) -0.002(3)
C23 0.025(4) 0.060(6) 0.021(4) -0.006(4) 0.000(3) 0.003(4)
C24 0.023(5) 0.101(8) 0.033(5) -0.003(5) 0.005(4) -0.016(5)
C25 0.022(4) 0.061(6) 0.036(4) -0.001(4) 0.001(3) -0.007(4)
C26 0.031(4) 0.048(5) 0.046(5) -0.012(4) 0.003(4) -0.010(4)
C27 0.032(5) 0.048(5) 0.041(5) -0.001(4) -0.005(4) -0.003(4)
C28 0.025(5) 0.055(6) 0.053(6) -0.017(5) -0.011(4) 0.003(4)
C29 0.028(5) 0.057(6) 0.062(6) 0.007(5) -0.006(4) -0.008(4)
C30 0.037(5) 0.070(7) 0.047(5) 0.012(5) -0.005(4) 0.000(5)
C31 0.020(4) 0.018(4) 0.020(4) -0.002(3) -0.001(3) -0.005(3)
C32 0.021(4) 0.021(4) 0.016(3) -0.002(3) 0.000(3) 0.001(3)
C33 0.028(4) 0.033(4) 0.025(4) 0.004(3) -0.006(3) 0.006(3)
C34 0.031(4) 0.031(4) 0.023(4) -0.004(3) 0.003(3) 0.006(3)
C35 0.021(4) 0.026(4) 0.029(4) 0.001(3) -0.001(3) 0.004(3)
C36 0.023(4) 0.030(4) 0.024(4) 0.001(3) 0.000(3) 0.005(3)
C37 0.032(4) 0.029(4) 0.018(4) -0.004(3) -0.005(3) 0.006(3)
C38 0.054(6) 0.050(5) 0.024(4) -0.002(4) 0.000(4) 0.024(4)
C39 0.028(5) 0.037(5) 0.040(5) 0.000(4) 0.008(4) 0.015(4)
C40 0.032(5) 0.037(5) 0.030(4) -0.003(4) 0.012(3) 0.015(4)
C41 0.044(6) 0.045(6) 0.049(6) 0.006(4) 0.000(4) 0.005(4)
C42 0.066(7) 0.040(6) 0.070(7) 0.011(5) -0.008(6) 0.020(5)
C43 0.050(6) 0.055(6) 0.059(6) 0.020(5) -0.003(5) 0.020(5)
C44 0.036(5) 0.067(7) 0.057(6) 0.012(5) -0.008(4) 0.011(5)
C45 0.037(5) 0.043(5) 0.063(6) 0.001(5) -0.006(5) 0.009(4)
O1 0.026(3) 0.022(3) 0.015(2) 0.002(2) -0.0008(19) 0.002(2)
O2 0.027(3) 0.030(3) 0.018(2) 0.007(2) 0.000(2) -0.002(2)
O3 0.059(4) 0.025(3) 0.075(4) 0.004(3) -0.002(3) 0.010(3)
O4 0.049(4) 0.024(3) 0.077(5) -0.006(3) 0.007(3) -0.006(3)
O5 0.017(2) 0.036(3) 0.020(2) 0.001(2) 0.0035(18) -0.001(2)
O6 0.023(3) 0.065(4) 0.019(3) -0.005(3) -0.005(2) -0.004(3)
O7 0.019(3) 0.081(4) 0.029(3) -0.010(3) 0.002(2) -0.008(3)
O8 0.030(3) 0.027(3) 0.018(2) 0.001(2) 0.001(2) 0.005(2)
O9 0.041(3) 0.042(3) 0.017(3) 0.008(2) -0.001(2) 0.019(3)
O10 0.031(3) 0.038(3) 0.026(3) 0.005(2) 0.006(2) 0.012(2)
O11 0.023(2) 0.042(3) 0.012(2) 0.000(2) -0.0020(18) 0.002(2)
O12 0.039(3) 0.029(3) 0.020(3) 0.000(2) 0.002(2) -0.008(2)
O13 0.043(3) 0.031(3) 0.013(2) -0.002(2) 0.002(2) -0.001(2)
O14 0.033(3) 0.031(3) 0.014(2) -0.002(2) -0.003(2) 0.010(2)
Tb1 0.02132(18) 0.02071(17) 0.01469(16) 0.00031(18) -0.00019(11) 0.00124(17)

loop_
_atom_type_symbol
_atom_type_description
_atom_type_scat_dispersion_real
_atom_type_scat_dispersion_imag
_atom_type_scat_source
C C 0.0033 0.0016 'International Tables Vol C Tables 4.2.6.8 and 6.1.1.4'
H H 0.0000 0.0000 'International Tables Vol C Tables 4.2.6.8 and 6.1.1.4'
N N 0.0061 0.0033 'International Tables Vol C Tables 4.2.6.8 and 6.1.1.4'
O O 0.0106 0.0060 'International Tables Vol C Tables 4.2.6.8 and 6.1.1.4'
Tb Tb -0.1723 4.1537 'International Tables Vol C Tables 4.2.6.8 and 6.1.1.4'

loop_
_geom_angle_atom_site_label_1
_geom_angle_atom_site_label_2
_geom_angle_atom_site_label_3
_geom_angle
_geom_angle_site_symmetry_1
_geom_angle_site_symmetry_3
O1 C1 O2 119.9(6) . .
O1 C1 C2 119.8(6) . .
O2 C1 C2 120.3(6) . .
O1 C1 Tb1 59.2(3) . .
O2 C1 Tb1 60.8(3) . .
C2 C1 Tb1 175.6(5) . .
C3 C2 C7 118.9(7) . .
C3 C2 C1 120.9(7) . .
C7 C2 C1 120.0(7) . .
C4 C3 C2 120.3(7) . .
C4 C3 H3 119.9 . .
C2 C3 H3 119.9 . .
C5 C4 C3 121.1(8) . .
C5 C4 H4 119.4 . .
C3 C4 H4 119.5 . .
C4 C5 O4 126.5(9) . .
C4 C5 C6 119.1(7) . .
O4 C5 C6 114.3(8) . .
C7 C6 O3 124.1(8) . .
C7 C6 C5 120.0(7) . .
O3 C6 C5 115.8(7) . .
C6 C7 C2 120.5(8) . .
C6 C7 H7 119.7 . .
C2 C7 H7 119.7 . .
O3 C8 H8A 109.5 . .
O3 C8 H8B 109.5 . .
H8A C8 H8B 109.5 . .
O3 C8 H8C 109.5 . .
H8A C8 H8C 109.5 . .
H8B C8 H8C 109.5 . .
O4 C9 C10 114.9(10) . .
O4 C9 H9A 108.5 . .
C10 C9 H9A 108.5 . .
O4 C9 H9B 108.5 . .
C10 C9 H9B 108.5 . .
H9A C9 H9B 107.5 . .
C11 C10 C15 124.0(14) . .
C11 C10 C9 118.6(14) . .
C15 C10 C9 117.1(13) . .
C10 C11 C12 121.2(19) . .
C10 C11 H11 119.4 . .
C12 C11 H11 119.4 . .
C13 C12 C11 114(3) . .
C13 C12 H12 122.8 . .
C11 C12 H12 122.8 . .
C12 C13 C14 127(2) . .
C12 C13 H13 116.7 . .
C14 C13 H13 116.6 . .
C15 C14 C13 111.1(19) . .
C15 C14 H14 124.4 . .
C13 C14 H14 124.5 . .
C14 C15 C10 121.6(18) . .
C14 C15 H15 119.2 . .
C10 C15 H15 119.2 . .
O5 C16 O11 122.3(6) . 3_677
O5 C16 C17 120.2(6) . .
O11 C16 C17 117.5(6) 3_677 .
C18 C17 C22 120.1(6) . .
C18 C17 C16 121.1(6) . .
C22 C17 C16 118.8(6) . .
C17 C18 C19 121.3(6) . .
C17 C18 H18 119.3 . .
C19 C18 H18 119.3 . .
C18 C19 C20 119.7(7) . .
C18 C19 H19 120.1 . .
C20 C19 H19 120.1 . .
O7 C20 C21 115.9(6) . .
O7 C20 C19 124.6(7) . .
C21 C20 C19 119.5(6) . .
O6 C21 C22 124.8(6) . .
O6 C21 C20 114.8(6) . .
C22 C21 C20 120.4(6) . .
C21 C22 C17 118.8(6) . .
C21 C22 H22 120.6 . .
C17 C22 H22 120.6 . .
O6 C23 H23A 109.5 . .
O6 C23 H23B 109.5 . .
H23A C23 H23B 109.5 . .
O6 C23 H23C 109.5 . .
H23A C23 H23C 109.5 . .
H23B C23 H23C 109.5 . .
O7 C24 C25 108.8(7) . .
O7 C24 H24A 109.9 . .
C25 C24 H24A 109.9 . .
O7 C24 H24B 109.9 . .
C25 C24 H24B 109.9 . .
H24A C24 H24B 108.3 . .
C26 C25 C30 118.9(7) . .
C26 C25 C24 121.8(8) . .
C30 C25 C24 119.3(8) . .
C25 C26 C27 120.8(8) . .
C25 C26 H26 119.6 . .
C27 C26 H26 119.6 . .
C26 C27 C28 119.9(8) . .
C26 C27 H27 120.0 . .
C28 C27 H27 120.0 . .
C29 C28 C27 119.8(8) . .
C29 C28 H28 120.1 . .
C27 C28 H28 120.1 . .
C28 C29 C30 120.1(9) . .
C28 C29 H29 119.9 . .
C30 C29 H29 119.9 . .
C25 C30 C29 120.4(9) . .
C25 C30 H30 119.8 . .
C29 C30 H30 119.8 . .
O8 C31 O14 121.9(6) . 3_676
O8 C31 C32 119.9(6) . .
O14 C31 C32 118.2(6) 3_676 .
C33 C32 C37 118.8(6) . .
C33 C32 C31 120.5(6) . .
C37 C32 C31 120.6(6) . .
C32 C33 C34 122.0(7) . .
C32 C33 H33 119.0 . .
C34 C33 H33 119.0 . .
C33 C34 C35 118.5(7) . .
C33 C34 H34 120.7 . .
C35 C34 H34 120.7 . .
O10 C35 C36 115.9(6) . .
O10 C35 C34 124.2(6) . .
C36 C35 C34 119.9(6) . .
C37 C36 O9 124.3(6) . .
C37 C36 C35 120.9(6) . .
O9 C36 C35 114.8(6) . .
C36 C37 C32 119.8(7) . .
C36 C37 H37 120.1 . .
C32 C37 H37 120.1 . .
O9 C38 H38A 109.5 . .
O9 C38 H38B 109.5 . .
H38A C38 H38B 109.5 . .
O9 C38 H38C 109.5 . .
H38A C38 H38C 109.5 . .
H38B C38 H38C 109.5 . .
O10 C39 C40 105.2(6) . .
O10 C39 H39A 110.7 . .
C40 C39 H39A 110.7 . .
O10 C39 H39B 110.7 . .
C40 C39 H39B 110.7 . .
H39A C39 H39B 108.8 . .
C41 C40 C45 118.6(8) . .
C41 C40 C39 122.0(8) . .
C45 C40 C39 119.4(7) . .
C42 C41 C40 121.1(9) . .
C42 C41 H41 119.5 . .
C40 C41 H41 119.5 . .
C41 C42 C43 120.4(9) . .
C41 C42 H42 119.8 . .
C43 C42 H42 119.8 . .
C44 C43 C42 118.9(8) . .
C44 C43 H43 120.6 . .
C42 C43 H43 120.6 . .
C43 C44 C45 121.4(9) . .
C43 C44 H44 119.3 . .
C45 C44 H44 119.3 . .
C40 C45 C44 119.6(9) . .
C40 C45 H45 120.2 . .
C44 C45 H45 120.2 . .
C1 O1 Tb1 94.7(4) . .
C1 O2 Tb1 93.0(4) . .
C6 O3 C8 117.0(7) . .
C5 O4 C9 117.8(8) . .
C16 O5 Tb1 174.5(4) . .
C21 O6 C23 116.8(5) . .
C20 O7 C24 116.6(6) . .
C31 O8 Tb1 174.3(4) . .
C36 O9 C38 117.8(5) . .
C35 O10 C39 116.9(6) . .
C16 O11 Tb1 125.1(4) 3_677 .
C31 O14 Tb1 126.1(4) 3_676 .
O5 Tb1 O8 148.06(18) . .
O5 Tb1 O14 80.06(16) . .
O8 Tb1 O14 108.20(16) . .
O5 Tb1 O11 107.12(15) . .
O8 Tb1 O11 78.92(16) . .
O14 Tb1 O11 154.57(17) . .
O5 Tb1 O12 139.11(17) . .
O8 Tb1 O12 72.48(17) . .
O14 Tb1 O12 79.48(17) . .
O11 Tb1 O12 79.65(17) . .
O5 Tb1 O13 71.90(17) . .
O8 Tb1 O13 139.19(17) . .
O14 Tb1 O13 80.00(16) . .
O11 Tb1 O13 79.31(17) . .
O12 Tb1 O13 69.93(16) . .
O5 Tb1 O1 78.75(16) . .
O8 Tb1 O1 73.53(16) . .
O14 Tb1 O1 76.95(16) . .
O11 Tb1 O1 128.04(16) . .
O12 Tb1 O1 129.46(15) . .
O13 Tb1 O1 145.25(17) . .
O5 Tb1 O2 73.35(16) . .
O8 Tb1 O2 77.25(16) . .
O14 Tb1 O2 125.87(17) . .
O11 Tb1 O2 79.25(16) . .
O12 Tb1 O2 145.79(17) . .
O13 Tb1 O2 131.09(15) . .
O1 Tb1 O2 52.34(14) . .
O5 Tb1 C1 75.06(18) . .
O8 Tb1 C1 73.06(18) . .
O14 Tb1 C1 101.73(19) . .
O11 Tb1 C1 103.69(19) . .
O12 Tb1 C1 143.97(18) . .
O13 Tb1 C1 146.09(18) . .
O1 Tb1 C1 26.12(17) . .
O2 Tb1 C1 26.24(17) . .

loop_
_geom_bond_atom_site_label_1
_geom_bond_atom_site_label_2
_geom_bond_distance
_geom_bond_site_symmetry_2
C1 O1 1.265(8) .
C1 O2 1.269(8) .
C1 C2 1.489(10) .
C1 Tb1 2.865(7) .
C2 C3 1.383(11) .
C2 C7 1.386(11) .
C3 C4 1.379(11) .
C3 H3 0.9300 .
C4 C5 1.353(12) .
C4 H4 0.9300 .
C5 O4 1.375(9) .
C5 C6 1.406(12) .
C6 C7 1.367(11) .
C6 O3 1.378(9) .
C7 H7 0.9300 .
C8 O3 1.442(12) .
C8 H8A 0.9600 .
C8 H8B 0.9600 .
C8 H8C 0.9600 .
C9 O4 1.473(13) .
C9 C10 1.481(16) .
C9 H9A 0.9700 .
C9 H9B 0.9700 .
C10 C11 1.338(17) .
C10 C15 1.43(2) .
C11 C12 1.44(3) .
C11 H11 0.9300 .
C12 C13 1.40(3) .
C12 H12 0.9300 .
C13 C14 1.53(3) .
C13 H13 0.9300 .
C14 C15 1.42(2) .
C14 H14 0.9300 .
C15 H15 0.9300 .
C16 O5 1.250(8) .
C16 O11 1.260(8) 3_677
C16 C17 1.489(9) .
C17 C18 1.360(10) .
C17 C22 1.412(9) .
C18 C19 1.375(10) .
C18 H18 0.9300 .
C19 C20 1.395(11) .
C19 H19 0.9300 .
C20 O7 1.368(8) .
C20 C21 1.393(10) .
C21 O6 1.369(8) .
C21 C22 1.387(9) .
C22 H22 0.9300 .
C23 O6 1.425(9) .
C23 H23A 0.9600 .
C23 H23B 0.9600 .
C23 H23C 0.9600 .
C24 O7 1.429(10) .
C24 C25 1.507(11) .
C24 H24A 0.9700 .
C24 H24B 0.9700 .
C25 C26 1.373(12) .
C25 C30 1.379(12) .
C26 C27 1.376(11) .
C26 H26 0.9300 .
C27 C28 1.379(12) .
C27 H27 0.9300 .
C28 C29 1.364(12) .
C28 H28 0.9300 .
C29 C30 1.385(12) .
C29 H29 0.9300 .
C30 H30 0.9300 .
C31 O8 1.258(8) .
C31 O14 1.265(8) 3_676
C31 C32 1.486(9) .
C32 C33 1.370(10) .
C32 C37 1.413(9) .
C33 C34 1.390(10) .
C33 H33 0.9300 .
C34 C35 1.395(10) .
C34 H34 0.9300 .
C35 O10 1.365(8) .
C35 C36 1.393(10) .
C36 C37 1.364(10) .
C36 O9 1.388(8) .
C37 H37 0.9300 .
C38 O9 1.417(9) .
C38 H38A 0.9600 .
C38 H38B 0.9600 .
C38 H38C 0.9600 .
C39 O10 1.448(9) .
C39 C40 1.492(11) .
C39 H39A 0.9700 .
C39 H39B 0.9700 .
C40 C41 1.392(12) .
C40 C45 1.393(12) .
C41 C42 1.374(12) .
C41 H41 0.9300 .
C42 C43 1.393(14) .
C42 H42 0.9300 .
C43 C44 1.368(13) .
C43 H43 0.9300 .
C44 C45 1.396(12) .
C44 H44 0.9300 .
C45 H45 0.9300 .
O1 Tb1 2.469(4) .
O2 Tb1 2.504(5) .
O5 Tb1 2.273(4) .
O8 Tb1 2.292(5) .
O11 C16 1.260(8) 3_677
O11 Tb1 2.337(4) .
O12 Tb1 2.423(5) .
O13 Tb1 2.446(5) .
O14 C31 1.265(8) 3_676
O14 Tb1 2.332(5) .

loop_
_geom_torsion_atom_site_label_1
_geom_torsion_atom_site_label_2
_geom_torsion_atom_site_label_3
_geom_torsion_atom_site_label_4
_geom_torsion
_geom_torsion_site_symmetry_1
O1 C1 C2 C3 -8.2(11) .
O2 C1 C2 C3 174.2(7) .
Tb1 C1 C2 C3 -83(7) .
O1 C1 C2 C7 168.7(7) .
O2 C1 C2 C7 -9.0(11) .
Tb1 C1 C2 C7 94(7) .
C7 C2 C3 C4 -0.4(12) .
C1 C2 C3 C4 176.5(8) .
C2 C3 C4 C5 -0.2(14) .
C3 C4 C5 O4 -176.0(9) .
C3 C4 C5 C6 1.3(14) .
C4 C5 C6 C7 -1.8(13) .
O4 C5 C6 C7 175.8(8) .
C4 C5 C6 O3 -180.0(8) .
O4 C5 C6 O3 -2.3(12) .
O3 C6 C7 C2 179.3(8) .
C5 C6 C7 C2 1.3(12) .
C3 C2 C7 C6 -0.2(12) .
C1 C2 C7 C6 -177.0(7) .
O4 C9 C10 C11 -40.6(15) .
O4 C9 C10 C15 145.1(11) .
C15 C10 C11 C12 3(2) .
C9 C10 C11 C12 -171.1(16) .
C10 C11 C12 C13 -9(3) .
C11 C12 C13 C14 13(4) .
C12 C13 C14 C15 -10(3) .
C13 C14 C15 C10 2(2) .
C11 C10 C15 C14 1(2) .
C9 C10 C15 C14 174.6(12) .
O5 C16 C17 C18 -176.6(7) .
O11 C16 C17 C18 4.5(10) 3_677
O5 C16 C17 C22 6.1(10) .
O11 C16 C17 C22 -172.7(6) 3_677
C22 C17 C18 C19 0.8(13) .
C16 C17 C18 C19 -176.4(8) .
C17 C18 C19 C20 2.1(14) .
C18 C19 C20 O7 176.4(8) .
C18 C19 C20 C21 -2.8(14) .
O7 C20 C21 O6 1.1(11) .
C19 C20 C21 O6 -179.6(8) .
O7 C20 C21 C22 -178.7(7) .
C19 C20 C21 C22 0.6(12) .
O6 C21 C22 C17 -177.5(7) .
C20 C21 C22 C17 2.3(11) .
C18 C17 C22 C21 -3.0(11) .
C16 C17 C22 C21 174.3(6) .
O7 C24 C25 C26 -53.9(12) .
O7 C24 C25 C30 129.4(9) .
C30 C25 C26 C27 -0.7(13) .
C24 C25 C26 C27 -177.4(8) .
C25 C26 C27 C28 0.2(13) .
C26 C27 C28 C29 0.9(13) .
C27 C28 C29 C30 -1.6(14) .
C26 C25 C30 C29 0.0(14) .
C24 C25 C30 C29 176.8(9) .
C28 C29 C30 C25 1.1(15) .
O8 C31 C32 C33 -172.7(7) .
O14 C31 C32 C33 8.0(10) 3_676
O8 C31 C32 C37 10.7(10) .
O14 C31 C32 C37 -168.7(6) 3_676
C37 C32 C33 C34 1.2(11) .
C31 C32 C33 C34 -175.5(7) .
C32 C33 C34 C35 0.1(11) .
C33 C34 C35 O10 179.3(7) .
C33 C34 C35 C36 0.4(11) .
O10 C35 C36 C37 178.7(7) .
C34 C35 C36 C37 -2.3(11) .
O10 C35 C36 O9 1.0(9) .
C34 C35 C36 O9 -180.0(7) .
O9 C36 C37 C32 -178.9(7) .
C35 C36 C37 C32 3.6(11) .
C33 C32 C37 C36 -3.1(11) .
C31 C32 C37 C36 173.7(6) .
O10 C39 C40 C41 96.1(9) .
O10 C39 C40 C45 -83.3(9) .
C45 C40 C41 C42 2.1(13) .
C39 C40 C41 C42 -177.4(8) .
C40 C41 C42 C43 -0.1(16) .
C41 C42 C43 C44 -0.4(16) .
C42 C43 C44 C45 -1.0(16) .
C41 C40 C45 C44 -3.4(13) .
C39 C40 C45 C44 176.1(8) .
C43 C44 C45 C40 3.0(15) .
O2 C1 O1 Tb1 2.5(7) .
C2 C1 O1 Tb1 -175.1(6) .
O1 C1 O2 Tb1 -2.5(7) .
C2 C1 O2 Tb1 175.1(6) .
C7 C6 O3 C8 -2.7(13) .
C5 C6 O3 C8 175.3(9) .
C4 C5 O4 C9 7.0(14) .
C6 C5 O4 C9 -170.4(8) .
C10 C9 O4 C5 -75.0(13) .
O11 C16 O5 Tb1 149(4) 3_677
C17 C16 O5 Tb1 -29(5) .
C22 C21 O6 C23 -3.2(11) .
C20 C21 O6 C23 177.0(7) .
C21 C20 O7 C24 -178.5(8) .
C19 C20 O7 C24 2.2(13) .
C25 C24 O7 C20 176.3(8) .
O14 C31 O8 Tb1 131(4) 3_676
C32 C31 O8 Tb1 -48(5) .
C37 C36 O9 C38 1.8(11) .
C35 C36 O9 C38 179.4(7) .
C36 C35 O10 C39 -170.1(7) .
C34 C35 O10 C39 10.9(10) .
C40 C39 O10 C35 173.3(6) .
C16 O5 Tb1 O8 -41(5) .
C16 O5 Tb1 O14 67(5) .
C16 O5 Tb1 O11 -138(5) .
C16 O5 Tb1 O12 128(5) .
C16 O5 Tb1 O13 150(5) .
C16 O5 Tb1 O1 -11(5) .
C16 O5 Tb1 O2 -65(5) .
C16 O5 Tb1 C1 -38(5) .
C31 O8 Tb1 O5 -25(5) .
C31 O8 Tb1 O14 -125(4) .
C31 O8 Tb1 O11 80(4) .
C31 O8 Tb1 O12 162(4) .
C31 O8 Tb1 O13 139(4) .
C31 O8 Tb1 O1 -56(4) .
C31 O8 Tb1 O2 -2(4) .
C31 O8 Tb1 C1 -28(4) .
C31 O14 Tb1 O5 -150.9(5) 3_676
C31 O14 Tb1 O8 -2.8(6) 3_676
C31 O14 Tb1 O11 99.9(6) 3_676
C31 O14 Tb1 O12 64.6(5) 3_676
C31 O14 Tb1 O13 135.9(6) 3_676
C31 O14 Tb1 O1 -70.3(5) 3_676
C31 O14 Tb1 O2 -90.0(6) 3_676
C31 O14 Tb1 C1 -78.6(5) 3_676
C16 O11 Tb1 O5 -9.3(5) 3_677
C16 O11 Tb1 O8 -157.0(5) 3_677
C16 O11 Tb1 O14 93.8(6) 3_677
C16 O11 Tb1 O12 129.1(5) 3_677
C16 O11 Tb1 O13 57.8(5) 3_677
C16 O11 Tb1 O1 -98.3(5) 3_677
C16 O11 Tb1 O2 -78.0(5) 3_677
C16 O11 Tb1 C1 -87.6(5) 3_677
C1 O1 Tb1 O5 -79.0(4) .
C1 O1 Tb1 O8 85.0(4) .
C1 O1 Tb1 O14 -161.2(4) .
C1 O1 Tb1 O11 24.1(4) .
C1 O1 Tb1 O12 134.5(4) .
C1 O1 Tb1 O13 -111.5(4) .
C1 O1 Tb1 O2 -1.4(4) .
C1 O2 Tb1 O5 89.9(4) .
C1 O2 Tb1 O8 -77.5(4) .
C1 O2 Tb1 O14 25.9(5) .
C1 O2 Tb1 O11 -158.4(4) .
C1 O2 Tb1 O12 -105.6(4) .
C1 O2 Tb1 O13 136.2(4) .
C1 O2 Tb1 O1 1.4(4) .
O1 C1 Tb1 O5 94.9(4) .
O2 C1 Tb1 O5 -82.6(4) .
C2 C1 Tb1 O5 172(7) .
O1 C1 Tb1 O8 -87.0(4) .
O2 C1 Tb1 O8 95.5(4) .
C2 C1 Tb1 O8 -10(7) .
O1 C1 Tb1 O14 18.7(4) .
O2 C1 Tb1 O14 -158.8(4) .
C2 C1 Tb1 O14 96(7) .
O1 C1 Tb1 O11 -160.7(4) .
O2 C1 Tb1 O11 21.8(4) .
C2 C1 Tb1 O11 -83(7) .
O1 C1 Tb1 O12 -69.5(5) .
O2 C1 Tb1 O12 113.0(4) .
C2 C1 Tb1 O12 8(7) .
O1 C1 Tb1 O13 108.1(4) .
O2 C1 Tb1 O13 -69.3(5) .
C2 C1 Tb1 O13 -175(7) .
O2 C1 Tb1 O1 -177.5(7) .
C2 C1 Tb1 O1 77(7) .
O1 C1 Tb1 O2 177.5(7) .
C2 C1 Tb1 O2 -105(7) .
